data_4067913
loop_
_publ_author_name
'Bouyahyi, Miloud'
'Roisnel, Thierry'
'Carpentier, Jean-Fran\,cois'

_publ_section_title
;
 Aluminum Complexes of Bidentate Fluorinated Alkoxy-Imino Ligands:
 Syntheses, Structures, and Use in Ring-Opening Polymerization of Cyclic
 Esters
;
_journal_issue 4
_journal_name_full Organometallics
_journal_page_first 1458
_journal_paper_doi 10.1021/om200907x
_journal_volume 31
_journal_year 2012
_chemical_compound_source 'synthesis as described'
_chemical_formula_moiety 'C35 H27 Al1 F12 N2 O2'
_chemical_formula_sum 'C35 H27 Al F12 N2 O2'
_chemical_formula_weight 762.57
_chemical_name_systematic
;
 ?
;
_space_group_IT_number 15
_symmetry_cell_setting monoclinic
_symmetry_Int_Tables_number 15
_symmetry_space_group_name_Hall '-C 2yc'
_symmetry_space_group_name_H-M 'C 1 2/c 1'
_atom_sites_solution_hydrogens geom
_atom_sites_solution_primary direct
_atom_sites_solution_secondary difmap
_audit_conform_dict_location ftp://ftp.iucr.org/pub/cif_core.dic
_audit_conform_dict_name cif_core.dic
_audit_conform_dict_version 2.4
_audit_creation_date 2009-02-10T09:35:17-00:00
_audit_creation_method 'WinGX routine CIF_UPDATE'
_cell_angle_alpha 90
_cell_angle_beta 128.110(2)
_cell_angle_gamma 90
_cell_formula_units_Z 4
_cell_length_a 28.6061(17)
_cell_length_b 7.9775(4)
_cell_length_c 18.7745(11)
_cell_measurement_reflns_used 6589
_cell_measurement_temperature 100(2)
_cell_measurement_theta_max 27.57
_cell_measurement_theta_min 2.71
_cell_measurement_wavelength 0.71073
_cell_volume 3371.1(3)
_computing_cell_refinement 'Bruker SMART'
_computing_data_collection 'Bruker SAINT'
_computing_data_reduction 'Bruker SAINT'
_computing_molecular_graphics 'Ortep-3 for Windows (Farrugia, 1997)'
_computing_publication_material 'WinGX publication routines (Farrugia, 1999)'
_computing_structure_refinement 'SHELXL-97 (Sheldrick, 1997)'
_computing_structure_solution 'SIR97 (Altomare et al., 1999)'
_diffrn_ambient_temperature 100(2)
_diffrn_detector 'CCD plate'
_diffrn_measured_fraction_theta_full 0.997
_diffrn_measured_fraction_theta_max 0.997
_diffrn_measurement_device_type 'APEXII, Bruker-AXS'
_diffrn_measurement_method 'CCD rotation images, thin slices'
_diffrn_radiation_monochromator graphite
_diffrn_radiation_probe x-ray
_diffrn_radiation_type MoK\a
_diffrn_radiation_wavelength 0.71073
_diffrn_reflns_av_R_equivalents 0.0335
_diffrn_reflns_av_unetI/netI 0.0199
_diffrn_reflns_limit_h_max 36
_diffrn_reflns_limit_h_min -36
_diffrn_reflns_limit_k_max 10
_diffrn_reflns_limit_k_min -10
_diffrn_reflns_limit_l_max 24
_diffrn_reflns_limit_l_min -23
_diffrn_reflns_number 26535
_diffrn_reflns_theta_full 27.48
_diffrn_reflns_theta_max 27.48
_diffrn_reflns_theta_min 3.28
_exptl_absorpt_coefficient_mu 0.163
_exptl_absorpt_correction_T_max 0.971
_exptl_absorpt_correction_T_min 0.830
_exptl_absorpt_correction_type multi-scan
_exptl_absorpt_process_details
;
  [Sheldrick, G.M. (2002). SADABS Bruker AXS Inc., Madison, Wisconsin, USA]
;
_exptl_crystal_colour colourless
_exptl_crystal_density_diffrn 1.502
_exptl_crystal_density_method 'not measured'
_exptl_crystal_description prism
_exptl_crystal_F_000 1552
_exptl_crystal_size_max 0.56
_exptl_crystal_size_mid 0.25
_exptl_crystal_size_min 0.18
_refine_diff_density_max 0.41
_refine_diff_density_min -0.248
_refine_diff_density_rms 0.045
_refine_ls_extinction_method none
_refine_ls_goodness_of_fit_ref 1.047
_refine_ls_hydrogen_treatment constr
_refine_ls_matrix_type full
_refine_ls_number_parameters 237
_refine_ls_number_reflns 3853
_refine_ls_number_restraints 0
_refine_ls_restrained_S_all 1.047
_refine_ls_R_factor_all 0.0408
_refine_ls_R_factor_gt 0.036
_refine_ls_shift/su_max 0.016
_refine_ls_shift/su_mean 0
_refine_ls_structure_factor_coef Fsqd
_refine_ls_weighting_details 'calc w=1/[\s^2^(Fo^2^)+(0.0380P)^2^+4.0497P] where P=(Fo^2^+2Fc^2^)/3'
_refine_ls_weighting_scheme calc
_refine_ls_wR_factor_gt 0.088
_refine_ls_wR_factor_ref 0.091
_reflns_number_gt 3483
_reflns_number_total 3853
_reflns_threshold_expression >2sigma(I)
_cod_data_source_file om200907x_si_001.cif
_cod_data_source_block complex3c
_cod_original_sg_symbol_H-M 'C 2/c'
_cod_database_code 4067913

loop_
_symmetry_equiv_pos_as_xyz
'x, y, z'
'-x, y, -z+1/2'
'x+1/2, y+1/2, z'
'-x+1/2, y+1/2, -z+1/2'
'-x, -y, -z'
'x, -y, z-1/2'
'-x+1/2, -y+1/2, -z'
'x+1/2, -y+1/2, z-1/2'

loop_
_atom_site_label
_atom_site_type_symbol
_atom_site_fract_x
_atom_site_fract_y
_atom_site_fract_z
_atom_site_U_iso_or_equiv
_atom_site_adp_type
_atom_site_occupancy
_atom_site_symmetry_multiplicity
_atom_site_calc_flag
_atom_site_refinement_flags
Al1 Al 0.5 0.20910(6) 0.25 0.01351(12) Uani 1 2 d S
N1 N 0.41440(5) 0.17352(13) 0.21642(7) 0.0153(2) Uani 1 1 d .
O1 O 0.47397(4) 0.10379(13) 0.14848(6) 0.0210(2) Uani 1 1 d .
C3 C 0.39456(6) 0.30425(16) 0.24540(9) 0.0159(3) Uani 1 1 d .
C4 C 0.42835(6) 0.34258(17) 0.33698(9) 0.0192(3) Uani 1 1 d .
H4 H 0.4621 0.2768 0.3806 0.023 Uiso 1 1 calc R
C5 C 0.41213(6) 0.47845(18) 0.36397(9) 0.0219(3) Uani 1 1 d .
H5 H 0.4346 0.5045 0.4265 0.026 Uiso 1 1 calc R
C6 C 0.36330(7) 0.57631(18) 0.29997(10) 0.0233(3) Uani 1 1 d .
H6 H 0.3527 0.6698 0.3187 0.028 Uiso 1 1 calc R
C7 C 0.32994(6) 0.53735(18) 0.20854(10) 0.0234(3) Uani 1 1 d .
H7 H 0.2965 0.6041 0.1648 0.028 Uiso 1 1 calc R
C8 C 0.34541(6) 0.40088(17) 0.18100(9) 0.0203(3) Uani 1 1 d .
H8 H 0.3225 0.3737 0.1186 0.024 Uiso 1 1 calc R
C9 C 0.38082(6) 0.04708(16) 0.17132(8) 0.0153(2) Uani 1 1 d .
C10 C 0.32389(6) 0.00909(16) 0.15558(9) 0.0163(3) Uani 1 1 d .
C11 C 0.32175(6) 0.00730(17) 0.22800(9) 0.0198(3) Uani 1 1 d .
H11 H 0.3562 0.034 0.2873 0.024 Uiso 1 1 calc R
C12 C 0.26907(7) -0.03365(19) 0.21304(10) 0.0245(3) Uani 1 1 d .
H12 H 0.2678 -0.0367 0.2624 0.029 Uiso 1 1 calc R
C13 C 0.21822(6) -0.07012(18) 0.12620(10) 0.0241(3) Uani 1 1 d .
H13 H 0.1822 -0.0969 0.1163 0.029 Uiso 1 1 calc R
C14 C 0.22002(6) -0.06736(18) 0.05410(9) 0.0223(3) Uani 1 1 d .
H14 H 0.1851 -0.0909 -0.0054 0.027 Uiso 1 1 calc R
C15 C 0.27274(6) -0.03026(17) 0.06859(9) 0.0192(3) Uani 1 1 d .
H15 H 0.2741 -0.0316 0.0193 0.023 Uiso 1 1 calc R
C16 C 0.40043(6) -0.08054(16) 0.13470(9) 0.0166(3) Uani 1 1 d .
H16A H 0.3655 -0.1484 0.0878 0.02 Uiso 1 1 calc R
H16B H 0.4296 -0.1571 0.1845 0.02 Uiso 1 1 calc R
C17 C 0.42863(6) -0.00522(16) 0.09324(8) 0.0169(3) Uani 1 1 d .
C18 C 0.38040(7) 0.08426(19) 0.00331(9) 0.0255(3) Uani 1 1 d .
F19 F 0.35166(4) 0.19901(12) 0.01525(6) 0.0372(2) Uani 1 1 d .
F20 F 0.33855(4) -0.02351(14) -0.05987(6) 0.0410(3) Uani 1 1 d .
F21 F 0.40235(5) 0.16292(13) -0.03272(6) 0.0390(2) Uani 1 1 d .
C22 C 0.45478(6) -0.15191(18) 0.07342(9) 0.0225(3) Uani 1 1 d .
F23 F 0.41708(4) -0.28092(12) 0.03059(7) 0.0341(2) Uani 1 1 d .
F24 F 0.47131(4) -0.10458(12) 0.02361(6) 0.0343(2) Uani 1 1 d .
F25 F 0.50326(4) -0.21207(12) 0.15099(6) 0.0325(2) Uani 1 1 d .
C26 C 0.5 0.4527(3) 0.25 0.0309(5) Uani 1 2 d S
H26A H 0.5358 0.4937 0.2597 0.046 Uiso 0.5 1 calc PR
H26B H 0.4994 0.4937 0.2987 0.046 Uiso 0.5 1 calc PR
H26C H 0.4647 0.4937 0.1917 0.046 Uiso 0.5 1 calc PR

loop_
_atom_site_aniso_label
_atom_site_aniso_U_11
_atom_site_aniso_U_22
_atom_site_aniso_U_33
_atom_site_aniso_U_23
_atom_site_aniso_U_13
_atom_site_aniso_U_12
Al1 0.0146(3) 0.0123(2) 0.0130(2) 0 0.0082(2) 0
N1 0.0156(5) 0.0166(5) 0.0127(5) 0.0017(4) 0.0084(4) 0.0024(4)
O1 0.0203(5) 0.0285(5) 0.0171(5) -0.0074(4) 0.0129(4) -0.0092(4)
C3 0.0169(6) 0.0159(6) 0.0184(6) -0.0011(5) 0.0126(5) -0.0010(5)
C4 0.0187(6) 0.0218(6) 0.0174(6) 0.0007(5) 0.0112(5) 0.0012(5)
C5 0.0259(7) 0.0244(7) 0.0190(6) -0.0036(5) 0.0157(6) -0.0029(5)
C6 0.0300(8) 0.0191(6) 0.0288(7) -0.0014(5) 0.0221(7) 0.0020(5)
C7 0.0240(7) 0.0216(7) 0.0248(7) 0.0045(5) 0.0152(6) 0.0065(5)
C8 0.0203(7) 0.0217(6) 0.0176(6) 0.0011(5) 0.0111(6) 0.0010(5)
C9 0.0151(6) 0.0178(6) 0.0109(5) 0.0032(5) 0.0069(5) 0.0021(5)
C10 0.0157(6) 0.0159(6) 0.0171(6) 0.0003(5) 0.0100(5) 0.0008(5)
C11 0.0185(6) 0.0227(6) 0.0169(6) -0.0016(5) 0.0104(5) -0.0025(5)
C12 0.0258(7) 0.0297(7) 0.0244(7) -0.0027(6) 0.0186(6) -0.0034(6)
C13 0.0183(7) 0.0273(7) 0.0297(7) -0.0040(6) 0.0163(6) -0.0030(5)
C14 0.0160(6) 0.0235(7) 0.0207(7) -0.0031(5) 0.0080(6) -0.0016(5)
C15 0.0189(6) 0.0207(6) 0.0164(6) -0.0009(5) 0.0101(5) -0.0003(5)
C16 0.0168(6) 0.0169(6) 0.0172(6) -0.0007(5) 0.0111(5) -0.0006(5)
C17 0.0167(6) 0.0204(6) 0.0131(6) -0.0012(5) 0.0090(5) -0.0018(5)
C18 0.0276(7) 0.0310(8) 0.0152(6) 0.0021(6) 0.0119(6) 0.0012(6)
F19 0.0434(6) 0.0393(5) 0.0265(5) 0.0136(4) 0.0204(4) 0.0206(4)
F20 0.0308(5) 0.0502(6) 0.0164(4) -0.0040(4) 0.0017(4) -0.0049(4)
F21 0.0491(6) 0.0459(6) 0.0276(5) 0.0139(4) 0.0266(5) 0.0035(5)
C22 0.0231(7) 0.0278(7) 0.0199(7) -0.0040(5) 0.0150(6) -0.0034(6)
F23 0.0355(5) 0.0307(5) 0.0424(5) -0.0184(4) 0.0272(5) -0.0094(4)
F24 0.0457(6) 0.0410(5) 0.0363(5) -0.0032(4) 0.0355(5) -0.0012(4)
F25 0.0296(5) 0.0379(5) 0.0296(5) 0.0039(4) 0.0181(4) 0.0124(4)
C26 0.0376(12) 0.0175(9) 0.0526(14) 0 0.0354(12) 0

loop_
_atom_type_symbol
_atom_type_description
_atom_type_scat_dispersion_real
_atom_type_scat_dispersion_imag
_atom_type_scat_source
C C 0.0033 0.0016 'International Tables Vol C Tables 4.2.6.8 and 6.1.1.4'
H H 0 0 'International Tables Vol C Tables 4.2.6.8 and 6.1.1.4'
N N 0.0061 0.0033 'International Tables Vol C Tables 4.2.6.8 and 6.1.1.4'
O O 0.0106 0.006 'International Tables Vol C Tables 4.2.6.8 and 6.1.1.4'
F F 0.0171 0.0103 'International Tables Vol C Tables 4.2.6.8 and 6.1.1.4'
Al Al 0.0645 0.0514 'International Tables Vol C Tables 4.2.6.8 and 6.1.1.4'

loop_
_geom_angle_atom_site_label_1
_geom_angle_atom_site_label_2
_geom_angle_atom_site_label_3
_geom_angle
_geom_angle_site_symmetry_1
_geom_angle_site_symmetry_3
O1 Al1 O1 123.41(7) . 2_655
O1 Al1 C26 118.30(4) . .
O1 Al1 C26 118.30(4) 2_655 .
O1 Al1 N1 84.19(4) . 2_655
O1 Al1 N1 88.59(4) 2_655 2_655
C26 Al1 N1 97.63(3) . 2_655
O1 Al1 N1 88.59(4) . .
O1 Al1 N1 84.19(4) 2_655 .
C26 Al1 N1 97.63(3) . .
N1 Al1 N1 164.74(6) 2_655 .
C9 N1 C3 120.47(11) . .
C9 N1 Al1 123.55(9) . .
C3 N1 Al1 115.97(8) . .
C17 O1 Al1 133.82(8) . .
C4 C3 C8 120.76(12) . .
C4 C3 N1 119.32(11) . .
C8 C3 N1 119.61(11) . .
C3 C4 C5 119.21(13) . .
C3 C4 H4 120.4 . .
C5 C4 H4 120.4 . .
C6 C5 C4 120.37(13) . .
C6 C5 H5 119.8 . .
C4 C5 H5 119.8 . .
C7 C6 C5 119.97(13) . .
C7 C6 H6 120 . .
C5 C6 H6 120 . .
C8 C7 C6 120.08(13) . .
C8 C7 H7 120 . .
C6 C7 H7 120 . .
C7 C8 C3 119.60(12) . .
C7 C8 H8 120.2 . .
C3 C8 H8 120.2 . .
N1 C9 C10 124.67(11) . .
N1 C9 C16 119.36(11) . .
C10 C9 C16 115.89(11) . .
C11 C10 C15 119.41(12) . .
C11 C10 C9 120.37(11) . .
C15 C10 C9 120.19(11) . .
C12 C11 C10 119.88(13) . .
C12 C11 H11 120.1 . .
C10 C11 H11 120.1 . .
C13 C12 C11 120.36(13) . .
C13 C12 H12 119.8 . .
C11 C12 H12 119.8 . .
C14 C13 C12 119.96(13) . .
C14 C13 H13 120 . .
C12 C13 H13 120 . .
C13 C14 C15 120.15(13) . .
C13 C14 H14 119.9 . .
C15 C14 H14 119.9 . .
C14 C15 C10 120.22(12) . .
C14 C15 H15 119.9 . .
C10 C15 H15 119.9 . .
C9 C16 C17 114.90(10) . .
C9 C16 H16A 108.5 . .
C17 C16 H16A 108.5 . .
C9 C16 H16B 108.5 . .
C17 C16 H16B 108.5 . .
H16A C16 H16B 107.5 . .
O1 C17 C18 109.00(11) . .
O1 C17 C16 114.35(10) . .
C18 C17 C16 109.76(11) . .
O1 C17 C22 106.89(10) . .
C18 C17 C22 108.88(11) . .
C16 C17 C22 107.81(10) . .
F21 C18 F19 107.09(13) . .
F21 C18 F20 107.11(11) . .
F19 C18 F20 106.21(12) . .
F21 C18 C17 112.96(12) . .
F19 C18 C17 111.06(11) . .
F20 C18 C17 112.02(12) . .
F25 C22 F24 106.68(11) . .
F25 C22 F23 106.73(12) . .
F24 C22 F23 107.35(11) . .
F25 C22 C17 109.84(11) . .
F24 C22 C17 112.68(12) . .
F23 C22 C17 113.19(11) . .
Al1 C26 H26A 109.5 . .
Al1 C26 H26B 109.5 . .
H26A C26 H26B 109.5 . .
Al1 C26 H26C 109.5 . .
H26A C26 H26C 109.5 . .
H26B C26 H26C 109.5 . .

loop_
_geom_bond_atom_site_label_1
_geom_bond_atom_site_label_2
_geom_bond_distance
_geom_bond_site_symmetry_2
Al1 O1 1.7723(9) .
Al1 O1 1.7723(9) 2_655
Al1 C26 1.944(2) .
Al1 N1 2.1375(11) 2_655
Al1 N1 2.1375(11) .
N1 C9 1.2857(17) .
N1 C3 1.4446(16) .
O1 C17 1.3615(15) .
C3 C4 1.3901(18) .
C3 C8 1.3910(19) .
C4 C5 1.3918(19) .
C4 H4 0.95 .
C5 C6 1.390(2) .
C5 H5 0.95 .
C6 C7 1.390(2) .
C6 H6 0.95 .
C7 C8 1.3895(19) .
C7 H7 0.95 .
C8 H8 0.95 .
C9 C10 1.4960(17) .
C9 C16 1.5166(17) .
C10 C11 1.3984(18) .
C10 C15 1.3989(18) .
C11 C12 1.3906(19) .
C11 H11 0.95 .
C12 C13 1.390(2) .
C12 H12 0.95 .
C13 C14 1.386(2) .
C13 H13 0.95 .
C14 C15 1.3889(19) .
C14 H14 0.95 .
C15 H15 0.95 .
C16 C17 1.5467(17) .
C16 H16A 0.99 .
C16 H16B 0.99 .
C17 C18 1.5454(18) .
C17 C22 1.5529(19) .
C18 F21 1.3303(17) .
C18 F19 1.3385(18) .
C18 F20 1.3514(18) .
C22 F25 1.3347(17) .
C22 F24 1.3366(16) .
C22 F23 1.3411(16) .
C26 H26A 0.98 .
C26 H26B 0.98 .
C26 H26C 0.98 .

loop_
_geom_torsion_atom_site_label_1
_geom_torsion_atom_site_label_2
_geom_torsion_atom_site_label_3
_geom_torsion_atom_site_label_4
_geom_torsion
_geom_torsion_site_symmetry_1
O1 Al1 N1 C9 31.05(10) .
O1 Al1 N1 C9 -92.74(10) 2_655
C26 Al1 N1 C9 149.41(9) .
N1 Al1 N1 C9 -30.59(9) 2_655
O1 Al1 N1 C3 -147.27(9) .
O1 Al1 N1 C3 88.95(9) 2_655
C26 Al1 N1 C3 -28.90(8) .
N1 Al1 N1 C3 151.10(8) 2_655
O1 Al1 O1 C17 60.75(11) 2_655
C26 Al1 O1 C17 -119.25(11) .
N1 Al1 O1 C17 145.19(13) 2_655
N1 Al1 O1 C17 -21.34(12) .
C9 N1 C3 C4 122.65(13) .
Al1 N1 C3 C4 -58.98(14) .
C9 N1 C3 C8 -63.73(16) .
Al1 N1 C3 C8 114.64(11) .
C8 C3 C4 C5 0.6(2) .
N1 C3 C4 C5 174.18(12) .
C3 C4 C5 C6 -1.1(2) .
C4 C5 C6 C7 0.8(2) .
C5 C6 C7 C8 -0.1(2) .
C6 C7 C8 C3 -0.3(2) .
C4 C3 C8 C7 0.0(2) .
N1 C3 C8 C7 -173.49(12) .
C3 N1 C9 C10 -8.81(18) .
Al1 N1 C9 C10 172.95(9) .
C3 N1 C9 C16 174.70(11) .
Al1 N1 C9 C16 -3.54(16) .
N1 C9 C10 C11 -49.93(18) .
C16 C9 C10 C11 126.67(13) .
N1 C9 C10 C15 132.13(14) .
C16 C9 C10 C15 -51.27(16) .
C15 C10 C11 C12 0.1(2) .
C9 C10 C11 C12 -177.86(13) .
C10 C11 C12 C13 -1.1(2) .
C11 C12 C13 C14 0.6(2) .
C12 C13 C14 C15 0.8(2) .
C13 C14 C15 C10 -1.8(2) .
C11 C10 C15 C14 1.3(2) .
C9 C10 C15 C14 179.29(12) .
N1 C9 C16 C17 -41.81(16) .
C10 C9 C16 C17 141.40(11) .
Al1 O1 C17 C18 109.68(12) .
Al1 O1 C17 C16 -13.57(18) .
Al1 O1 C17 C22 -132.79(11) .
C9 C16 C17 O1 52.54(15) .
C9 C16 C17 C18 -70.30(14) .
C9 C16 C17 C22 171.24(10) .
O1 C17 C18 F21 49.30(15) .
C16 C17 C18 F21 175.25(11) .
C22 C17 C18 F21 -66.96(15) .
O1 C17 C18 F19 -71.05(14) .
C16 C17 C18 F19 54.90(15) .
C22 C17 C18 F19 172.69(11) .
O1 C17 C18 F20 170.37(11) .
C16 C17 C18 F20 -63.69(15) .
C22 C17 C18 F20 54.10(15) .
O1 C17 C22 F25 51.53(14) .
C18 C17 C22 F25 169.15(11) .
C16 C17 C22 F25 -71.83(13) .
O1 C17 C22 F24 -67.24(14) .
C18 C17 C22 F24 50.37(15) .
C16 C17 C22 F24 169.39(11) .
O1 C17 C22 F23 170.71(11) .
C18 C17 C22 F23 -71.68(14) .
C16 C17 C22 F23 47.34(14) .
